data_7243372
loop_
_publ_author_name
'Feiler, Torvid'
'Bhattacharya, Biswajit'
'Michalchuk, Adam A. L.'
'Rhim, Seon-Young'
'Schr\"oder, Vincent'
'List-Kratochvil, Emil'
'Emmerling, Franziska'

_publ_section_title
;
 Tuning the mechanical flexibility of organic molecular crystals by
 polymorphism for flexible optical waveguides
;
_journal_issue 34
_journal_name_full CrystEngComm
_journal_page_first 5815
_journal_page_last 5825
_journal_paper_doi 10.1039/D1CE00642H
_journal_volume 23
_journal_year 2021
_chemical_formula_moiety 'C12 H8 Br Cl N2 O'
_chemical_formula_sum 'C12 H8 Br Cl N2 O'
_chemical_formula_weight 311.56
_space_group_crystal_system orthorhombic
_space_group_IT_number 29
_space_group_name_Hall 'P 2c -2ac'
_space_group_name_H-M_alt 'P c a 21'
_atom_sites_solution_hydrogens geom
_audit_creation_date 2020-12-17
_audit_creation_method
;
Olex2 1.3
(compiled Nov 21 2019 18:26:39 for OlexSys, GUI svn.r6003)
;
_audit_update_record
;
2021-05-06 deposited with the CCDC.	2021-07-27 downloaded from the CCDC.
;
_cell_angle_alpha 90
_cell_angle_beta 90
_cell_angle_gamma 90
_cell_formula_units_Z 4
_cell_length_a 25.1344(12)
_cell_length_b 3.87360(10)
_cell_length_c 11.9831(5)
_cell_measurement_reflns_used 3657
_cell_measurement_temperature 150.0
_cell_measurement_theta_max 26.8
_cell_measurement_theta_min 2.3
_cell_volume 1166.68(8)
_computing_molecular_graphics 'Olex2 1.3 (Dolomanov et al., 2009)'
_computing_publication_material 'Olex2 1.3 (Dolomanov et al., 2009)'
_computing_structure_refinement 'SHELXL 2018/3 (Sheldrick, 2015)'
_computing_structure_solution 'SHELXT 2014/5 (Sheldrick, 2014)'
_diffrn_ambient_temperature 150.0
_diffrn_measured_fraction_theta_full 0.998
_diffrn_measured_fraction_theta_max 0.998
_diffrn_measurement_device_type 'Bruker APEX-II CCD'
_diffrn_measurement_method '\f and \w scans'
_diffrn_radiation_type MoK\a
_diffrn_radiation_wavelength 0.71073
_diffrn_reflns_av_R_equivalents 0.0335
_diffrn_reflns_av_unetI/netI 0.0472
_diffrn_reflns_Laue_measured_fraction_full 0.998
_diffrn_reflns_Laue_measured_fraction_max 0.998
_diffrn_reflns_limit_h_max 31
_diffrn_reflns_limit_h_min -31
_diffrn_reflns_limit_k_max 4
_diffrn_reflns_limit_k_min -4
_diffrn_reflns_limit_l_max 15
_diffrn_reflns_limit_l_min -15
_diffrn_reflns_number 8638
_diffrn_reflns_point_group_measured_fraction_full 0.990
_diffrn_reflns_point_group_measured_fraction_max 0.990
_diffrn_reflns_theta_full 25.242
_diffrn_reflns_theta_max 26.770
_diffrn_reflns_theta_min 2.348
_diffrn_standards_number 0
_exptl_absorpt_coefficient_mu 3.735
_exptl_absorpt_correction_T_max 0.998
_exptl_absorpt_correction_T_min 0.896
_exptl_absorpt_correction_type multi-scan
_exptl_absorpt_process_details
;
'XPREP' - A PROGRAM DATA PREPARATION & RECIPROCAL 
SPACE EXPLORATION,
Bruker Analytical X-ray Systems, 1997
;
_exptl_crystal_colour Yellow
_exptl_crystal_density_diffrn 1.774
_exptl_crystal_description Block
_exptl_crystal_F_000 616
_exptl_crystal_size_max 0.32
_exptl_crystal_size_mid 0.23
_exptl_crystal_size_min 0.14
_refine_diff_density_max 0.203
_refine_diff_density_min -0.357
_refine_diff_density_rms 0.060
_refine_ls_abs_structure_details
;
 Flack x determined using 898 quotients [(I+)-(I-)]/[(I+)+(I-)]
 (Parsons, Flack and Wagner, Acta Cryst. B69 (2013) 249-259).
;
_refine_ls_abs_structure_Flack 0.014(9)
_refine_ls_extinction_method none
_refine_ls_goodness_of_fit_ref 1.010
_refine_ls_hydrogen_treatment constr
_refine_ls_matrix_type full
_refine_ls_number_parameters 155
_refine_ls_number_reflns 2444
_refine_ls_number_restraints 1
_refine_ls_restrained_S_all 1.010
_refine_ls_R_factor_all 0.0317
_refine_ls_R_factor_gt 0.0238
_refine_ls_shift/su_max 0.001
_refine_ls_shift/su_mean 0.000
_refine_ls_structure_factor_coef Fsqd
_refine_ls_weighting_details 'w=1/[\s^2^(Fo^2^)] where P=(Fo^2^+2Fc^2^)/3'
_refine_ls_weighting_scheme calc
_refine_ls_wR_factor_gt 0.0481
_refine_ls_wR_factor_ref 0.0510
_reflns_Friedel_coverage 0.890
_reflns_Friedel_fraction_full 0.980
_reflns_Friedel_fraction_max 0.981
_reflns_number_gt 2170
_reflns_number_total 2444
_reflns_threshold_expression 'I > 2\s(I)'
_cod_data_source_file d1ce00642h4.cif
_cod_data_source_block BB1
_cod_depositor_comments 'Adding full bibliography for 7243371--7243372.cif.'
_cod_database_code 7243372
_shelx_shelxl_version_number 2018/3
_shelx_space_group_comment
;
The symmetry employed for this shelxl refinement is uniquely defined
by the following loop, which should always be used as a source of
symmetry information in preference to the above space-group names.
They are only intended as comments.
;
_shelx_estimated_absorpt_t_max 0.623
_shelx_estimated_absorpt_t_min 0.381
_olex2_refinement_description
;
1. Fixed Uiso
 At 1.2 times of:
  All C(H) groups
 At 1.5 times of:
  All O(H) groups
2.a Aromatic/amide H refined with riding coordinates:
 C4(H4), C3(H3), C7(H7), C11(H11), C6(H6), C10(H10), C9(H9)
2.b Idealised tetrahedral OH refined as rotating group:
 O1(H1)
;
_olex2_submission_special_instructions 'No special instructions were received'

loop_
_space_group_symop_operation_xyz
'x, y, z'
'-x, -y, z+1/2'
'-x+1/2, y, z+1/2'
'x+1/2, -y, z'

loop_
_atom_site_label
_atom_site_type_symbol
_atom_site_fract_x
_atom_site_fract_y
_atom_site_fract_z
_atom_site_U_iso_or_equiv
_atom_site_adp_type
_atom_site_occupancy
_atom_site_site_symmetry_order
_atom_site_calc_flag
_atom_site_refinement_flags_posn
_atom_site_refinement_flags_adp
_atom_site_refinement_flags_occupancy
_atom_site_disorder_assembly
_atom_site_disorder_group
Br1 Br 0.35514(2) -0.24316(9) 0.38085(7) 0.02585(10) Uani 1 1 d . . . . .
Cl1 Cl 0.71319(4) 0.4531(2) 0.27579(8) 0.0282(2) Uani 1 1 d . . . . .
N2 N 0.57180(13) 0.4582(8) 0.5673(3) 0.0199(7) Uani 1 1 d . . . . .
N1 N 0.64102(12) 0.4724(7) 0.4320(2) 0.0173(6) Uani 1 1 d . . . . .
O1 O 0.50101(12) 0.3855(8) 0.7237(2) 0.0311(6) Uani 1 1 d . . . . .
H1 H 0.529403 0.455508 0.694470 0.047 Uiso 1 1 calc R U . . .
C4 C 0.38532(17) -0.0034(10) 0.5958(3) 0.0276(9) Uani 1 1 d . . . . .
H4 H 0.350500 -0.073720 0.616636 0.033 Uiso 1 1 calc R U . . .
C3 C 0.41887(16) 0.1410(12) 0.6741(3) 0.0280(9) Uani 1 1 d . . . . .
H3 H 0.407130 0.167771 0.748934 0.034 Uiso 1 1 calc R U . . .
C2 C 0.46949(17) 0.2470(9) 0.6444(3) 0.0226(8) Uani 1 1 d . . . . .
C1 C 0.48706(15) 0.2054(9) 0.5330(3) 0.0178(8) Uani 1 1 d . . . . .
C7 C 0.53934(15) 0.3158(9) 0.4980(3) 0.0192(8) Uani 1 1 d . . . . .
H7 H 0.549960 0.282934 0.422620 0.023 Uiso 1 1 calc R U . . .
C8 C 0.62320(16) 0.5590(9) 0.5337(3) 0.0193(8) Uani 1 1 d . . . . .
C12 C 0.69024(15) 0.5687(8) 0.4083(3) 0.0196(8) Uani 1 1 d . . . . .
C11 C 0.72444(16) 0.7459(9) 0.4777(3) 0.0237(8) Uani 1 1 d . . . . .
H11 H 0.759602 0.804262 0.455534 0.028 Uiso 1 1 calc R U . . .
C5 C 0.40247(15) -0.0458(9) 0.4866(3) 0.0199(8) Uani 1 1 d . . . . .
C6 C 0.45233(15) 0.0578(9) 0.4547(3) 0.0180(8) Uani 1 1 d . . . . .
H6 H 0.463399 0.029717 0.379434 0.022 Uiso 1 1 calc R U . . .
C10 C 0.70441(17) 0.8339(9) 0.5818(3) 0.0246(9) Uani 1 1 d . . . . .
H10 H 0.725766 0.960595 0.632834 0.030 Uiso 1 1 calc R U . . .
C9 C 0.65382(16) 0.7379(9) 0.6111(3) 0.0236(8) Uani 1 1 d . . . . .
H9 H 0.639964 0.792341 0.682727 0.028 Uiso 1 1 calc R U . . .

loop_
_atom_site_aniso_label
_atom_site_aniso_U_11
_atom_site_aniso_U_22
_atom_site_aniso_U_33
_atom_site_aniso_U_23
_atom_site_aniso_U_13
_atom_site_aniso_U_12
Br1 0.02275(17) 0.01975(16) 0.03506(17) 0.00385(16) -0.0045(2) -0.00216(16)
Cl1 0.0232(5) 0.0346(5) 0.0267(4) -0.0039(4) 0.0045(4) -0.0026(4)
N2 0.0198(18) 0.0210(17) 0.0190(15) 0.0025(12) -0.0015(13) 0.0024(14)
N1 0.0162(17) 0.0169(15) 0.0189(14) 0.0008(13) -0.0025(13) 0.0008(12)
O1 0.0253(16) 0.0502(17) 0.0178(13) -0.0020(13) -0.0002(12) -0.0002(15)
C4 0.020(2) 0.032(2) 0.031(2) 0.0131(17) 0.0061(17) 0.0035(17)
C3 0.025(2) 0.042(2) 0.0173(19) 0.0050(17) 0.0059(17) 0.0070(19)
C2 0.024(2) 0.026(2) 0.0174(17) 0.0023(16) 0.0012(15) 0.0052(17)
C1 0.020(2) 0.0172(19) 0.0167(16) 0.0031(13) 0.0011(15) 0.0053(14)
C7 0.022(2) 0.019(2) 0.0162(17) 0.0006(13) 0.0022(16) 0.0047(15)
C8 0.020(2) 0.0178(19) 0.0201(18) 0.0022(15) -0.0017(15) 0.0026(16)
C12 0.019(2) 0.0177(18) 0.0223(19) 0.0032(14) -0.0003(15) 0.0035(15)
C11 0.020(2) 0.019(2) 0.033(2) 0.0014(16) -0.0047(16) -0.0035(16)
C5 0.022(2) 0.0144(19) 0.0236(18) 0.0037(14) -0.0018(16) 0.0004(15)
C6 0.018(2) 0.0177(19) 0.0185(18) 0.0018(13) 0.0012(14) 0.0044(15)
C10 0.031(3) 0.0160(17) 0.026(2) 0.0007(14) -0.0128(18) 0.0000(16)
C9 0.032(2) 0.020(2) 0.0189(17) -0.0017(15) -0.0040(16) 0.0008(17)

loop_
_atom_type_symbol
_atom_type_description
_atom_type_scat_dispersion_real
_atom_type_scat_dispersion_imag
_atom_type_scat_source
C C 0.0033 0.0016 'International Tables Vol C Tables 4.2.6.8 and 6.1.1.4'
H H 0.0000 0.0000 'International Tables Vol C Tables 4.2.6.8 and 6.1.1.4'
Br Br -0.2901 2.4595 'International Tables Vol C Tables 4.2.6.8 and 6.1.1.4'
Cl Cl 0.1484 0.1585 'International Tables Vol C Tables 4.2.6.8 and 6.1.1.4'
N N 0.0061 0.0033 'International Tables Vol C Tables 4.2.6.8 and 6.1.1.4'
O O 0.0106 0.0060 'International Tables Vol C Tables 4.2.6.8 and 6.1.1.4'

loop_
_exptl_crystal_face_index_h
_exptl_crystal_face_index_k
_exptl_crystal_face_index_l
_exptl_crystal_face_perp_dist
0.00 0.00 1.00 0.0520
0.00 0.00 -1.00 0.1170
0.00 1.00 0.00 0.1560
0.00 -1.00 0.00 0.1580
1.00 0.00 0.00 0.0710
-1.00 0.00 0.00 0.0050

loop_
_geom_angle_atom_site_label_1
_geom_angle_atom_site_label_2
_geom_angle_atom_site_label_3
_geom_angle
_geom_angle_site_symmetry_1
_geom_angle_site_symmetry_3
_geom_angle_publ_flag
C7 N2 C8 121.0(3) . . ?
C12 N1 C8 115.9(3) . . ?
C2 O1 H1 109.5 . . ?
C3 C4 H4 120.0 . . ?
C3 C4 C5 119.9(4) . . ?
C5 C4 H4 120.0 . . ?
C4 C3 H3 119.8 . . ?
C4 C3 C2 120.5(4) . . ?
C2 C3 H3 119.8 . . ?
O1 C2 C3 118.5(3) . . ?
O1 C2 C1 121.8(3) . . ?
C3 C2 C1 119.7(4) . . ?
C2 C1 C7 121.6(3) . . ?
C6 C1 C2 118.9(3) . . ?
C6 C1 C7 119.5(3) . . ?
N2 C7 C1 121.0(3) . . ?
N2 C7 H7 119.5 . . ?
C1 C7 H7 119.5 . . ?
N1 C8 N2 119.8(3) . . ?
N1 C8 C9 123.1(4) . . ?
C9 C8 N2 117.0(3) . . ?
N1 C12 Cl1 115.6(3) . . ?
N1 C12 C11 126.4(3) . . ?
C11 C12 Cl1 118.0(3) . . ?
C12 C11 H11 122.0 . . ?
C12 C11 C10 116.0(4) . . ?
C10 C11 H11 122.0 . . ?
C4 C5 Br1 118.8(3) . . ?
C6 C5 Br1 120.3(3) . . ?
C6 C5 C4 120.9(4) . . ?
C1 C6 H6 120.0 . . ?
C5 C6 C1 120.1(3) . . ?
C5 C6 H6 120.0 . . ?
C11 C10 H10 120.0 . . ?
C9 C10 C11 120.0(4) . . ?
C9 C10 H10 120.0 . . ?
C8 C9 H9 120.7 . . ?
C10 C9 C8 118.6(4) . . ?
C10 C9 H9 120.7 . . ?

loop_
_geom_bond_atom_site_label_1
_geom_bond_atom_site_label_2
_geom_bond_distance
_geom_bond_site_symmetry_2
_geom_bond_publ_flag
Br1 C5 1.899(4) . ?
Cl1 C12 1.747(3) . ?
N2 C7 1.289(5) . ?
N2 C8 1.409(5) . ?
N1 C8 1.341(4) . ?
N1 C12 1.323(5) . ?
O1 H1 0.8400 . ?
O1 C2 1.349(5) . ?
C4 H4 0.9500 . ?
C4 C3 1.380(6) . ?
C4 C5 1.387(5) . ?
C3 H3 0.9500 . ?
C3 C2 1.384(6) . ?
C2 C1 1.415(5) . ?
C1 C7 1.444(5) . ?
C1 C6 1.404(5) . ?
C7 H7 0.9500 . ?
C8 C9 1.390(5) . ?
C12 C11 1.379(5) . ?
C11 H11 0.9500 . ?
C11 C10 1.389(6) . ?
C5 C6 1.370(5) . ?
C6 H6 0.9500 . ?
C10 H10 0.9500 . ?
C10 C9 1.370(6) . ?
C9 H9 0.9500 . ?

loop_
_geom_torsion_atom_site_label_1
_geom_torsion_atom_site_label_2
_geom_torsion_atom_site_label_3
_geom_torsion_atom_site_label_4
_geom_torsion
_geom_torsion_site_symmetry_1
_geom_torsion_site_symmetry_2
_geom_torsion_site_symmetry_3
_geom_torsion_site_symmetry_4
_geom_torsion_publ_flag
Br1 C5 C6 C1 179.6(3) . . . . ?
Cl1 C12 C11 C10 179.7(3) . . . . ?
N2 C8 C9 C10 178.7(3) . . . . ?
N1 C8 C9 C10 0.7(5) . . . . ?
N1 C12 C11 C10 -0.9(5) . . . . ?
O1 C2 C1 C7 -1.3(5) . . . . ?
O1 C2 C1 C6 179.7(3) . . . . ?
C4 C3 C2 O1 -179.7(4) . . . . ?
C4 C3 C2 C1 -0.3(6) . . . . ?
C4 C5 C6 C1 0.7(5) . . . . ?
C3 C4 C5 Br1 -179.7(3) . . . . ?
C3 C4 C5 C6 -0.8(6) . . . . ?
C3 C2 C1 C7 179.3(3) . . . . ?
C3 C2 C1 C6 0.3(5) . . . . ?
C2 C1 C7 N2 -0.3(5) . . . . ?
C2 C1 C6 C5 -0.5(5) . . . . ?
C7 N2 C8 N1 -7.4(5) . . . . ?
C7 N2 C8 C9 174.5(3) . . . . ?
C7 C1 C6 C5 -179.5(3) . . . . ?
C8 N2 C7 C1 178.6(3) . . . . ?
C8 N1 C12 Cl1 179.7(2) . . . . ?
C8 N1 C12 C11 0.3(5) . . . . ?
C12 N1 C8 N2 -178.1(3) . . . . ?
C12 N1 C8 C9 -0.2(5) . . . . ?
C12 C11 C10 C9 1.4(5) . . . . ?
C11 C10 C9 C8 -1.3(5) . . . . ?
C5 C4 C3 C2 0.6(6) . . . . ?
C6 C1 C7 N2 178.7(3) . . . . ?
